data_1532716
loop_
_publ_author_name
'Nery, J.G.'
'Mascarenhas, Y.P.'
'Cheetham, A.K.'

_publ_section_title
;
 A study of the highly crystalline, low-silica, fully hydrated zeolite P
 ion exchanged with (Mn(2+), Cd(2+), Pb(2+), Sr(2+), Ba(2+)) cations
;
_journal_name_full 'Microporous and Mesoporous Materials'
_journal_page_first 229
_journal_page_last 248
_journal_volume 57
_journal_year 2003
_chemical_formula_sum 'Al8 Cd4 H34.7 O49.35 Si8'
_chemical_name_systematic 'Cd4 (Al8 Si8 O32) (H2 O)17.35'
_space_group_IT_number 14
_symmetry_space_group_name_Hall '-P 2ybc'
_symmetry_space_group_name_H-M 'P 1 21/c 1'
_cell_angle_alpha 90
_cell_angle_beta 92.29
_cell_angle_gamma 90
_cell_formula_units_Z 1
_cell_length_a 10.0161
_cell_length_b 10.6049
_cell_length_c 9.7349
_cell_volume 1033.213
_citation_journal_id_ASTM MIMMFJ
_cod_data_source_file Nery_MIMMFJ_2003_491.cif
_cod_data_source_block H34.7Al8Cd4O49.35Si8
_cod_original_formula_sum 'H34.7 Al8 Cd4 O49.35 Si8'
_cod_database_code 1532716

loop_
_symmetry_equiv_pos_as_xyz
x,y,z
-x,y+1/2,-z+1/2
-x,-y,-z
x,-y-1/2,z-1/2

loop_
_atom_site_label
_atom_site_type_symbol
_atom_site_fract_x
_atom_site_fract_y
_atom_site_fract_z
_atom_site_occupancy
_atom_site_U_iso_or_equiv
Si2 Si+4 0.9085 0.8682 0.1586 1 0.0
O11 O-2 0.9203 0.1168 0.4984 0.955 0.0
Si1 Si+4 0.4167 0.1196 0.1845 1 0.0
O2 O-2 0.2674 0.0749 0.2182 1 0.0
O5 O-2 0.0053 0.9818 0.2074 1 0.0
O10 O-2 0.5954 0.1331 0.5492 0.952 0.0
O7 O-2 0.4661 0.2352 0.2817 1 0.0
O14 O-2 0.7551 0.2434 0.2493 0.84 0.0
Al1 Al+3 0.1027 0.1115 0.1707 1 0.0
O1 O-2 0.0772 0.1634 0.0023 1 0.0
Cd1 Cd+2 0.7218 0.06183 0.36626 1 0.0
O12 O-2 0.85 0.391 0.115 0.227 0.0
O9 O-2 0.2625 0.1189 0.4879 1 0.0
O6 O-2 0.0452 0.2457 0.2531 1 0.0
O13 O-2 0.8157 0.204 0.211 0.363 0.0
O8 O-2 0.5149 0.0033 0.2297 1 0.0
O4 O-2 0.2394 0.4034 0.2999 1 0.0
Al2 Al+3 0.5934 0.8758 0.1534 1 0.0
O3 O-2 0.4354 0.1409 0.0223 1 0.0
